data_7031140
loop_
_publ_author_name
'Su, Cheng-Yong'
'Liao, Sen'
'Wanner, Matthias'
'Fiedler, Jan'
'Zhang, Cheng'
'Kang, Bei-Sheng'
'Kaim, Wolfgang'

_publ_section_title
;
 The copper(i)/copper(ii) transition in complexes with
 8-alkylthioquinoline based multidentate ligandsElectronic supplementary
 information (ESI) available. Schemes S1 and S2, Figs. S1--S7, selected
 bond lengths and angles and preparation of complexes. See
 http://www.rsc.org/suppdata/dt/b2/b208120m/
;
_journal_issue 2
_journal_name_full 'Dalton Transactions'
_journal_page_first 189
_journal_paper_doi 10.1039/b208120m
_journal_year 2003
_chemical_formula_sum 'C26 H22 Cu N4 O7 S2'
_chemical_formula_weight 630.14
_chemical_name_systematic
; 
? 
;
_space_group_IT_number 14
_symmetry_cell_setting monoclinic
_symmetry_space_group_name_Hall '-P 2ybc'
_symmetry_space_group_name_H-M 'P 1 21/c 1'
_atom_sites_solution_hydrogens geom
_atom_sites_solution_primary direct
_atom_sites_solution_secondary difmap
_audit_creation_method SHELXL
_cell_angle_alpha 90.00
_cell_angle_beta 93.510(10)
_cell_angle_gamma 90.00
_cell_formula_units_Z 4
_cell_length_a 11.481(2)
_cell_length_b 14.804(2)
_cell_length_c 15.622(2)
_cell_measurement_reflns_used 20
_cell_measurement_temperature 293(2)
_cell_measurement_theta_max 12
_cell_measurement_theta_min 5
_cell_volume 2650.2(7)
_computing_structure_refinement 'SHELXL-93 (Sheldrick, 1993)'
_computing_structure_solution 'SHELXS-86 (Sheldrick, 1990)'
_diffrn_ambient_temperature 293(2)
_diffrn_measurement_device 'Rigaku AFC5R'
_diffrn_measurement_method \w-2q
_diffrn_radiation_monochromator graphite
_diffrn_radiation_source 'fine-focus sealed tube'
_diffrn_radiation_type MoK\a
_diffrn_radiation_wavelength 0.71073
_diffrn_reflns_av_R_equivalents 0.0510
_diffrn_reflns_av_sigmaI/netI 0.1245
_diffrn_reflns_limit_h_max 14
_diffrn_reflns_limit_h_min 0
_diffrn_reflns_limit_k_max 18
_diffrn_reflns_limit_k_min 0
_diffrn_reflns_limit_l_max 19
_diffrn_reflns_limit_l_min -19
_diffrn_reflns_number 5483
_diffrn_reflns_theta_max 26.00
_diffrn_reflns_theta_min 1.78
_diffrn_standards_interval_count 300
_diffrn_standards_number 3
_exptl_absorpt_coefficient_mu 1.036
_exptl_absorpt_correction_T_max 1.000
_exptl_absorpt_correction_T_min .835
_exptl_absorpt_correction_type empirical
_exptl_crystal_colour Blue
_exptl_crystal_density_diffrn 1.579
_exptl_crystal_description Block
_exptl_crystal_F_000 1292
_exptl_crystal_size_max .35
_exptl_crystal_size_mid .32
_exptl_crystal_size_min .24
_refine_diff_density_max 0.359
_refine_diff_density_min -0.444
_refine_diff_density_rms 0.086
_refine_ls_extinction_method none
_refine_ls_goodness_of_fit_all 1.055
_refine_ls_goodness_of_fit_obs 1.180
_refine_ls_matrix_type full
_refine_ls_number_parameters 361
_refine_ls_number_reflns 5211
_refine_ls_number_restraints 0
_refine_ls_restrained_S_all 1.059
_refine_ls_restrained_S_obs 1.180
_refine_ls_R_factor_all 0.1565
_refine_ls_R_factor_obs 0.0539
_refine_ls_shift/esd_max 0.029
_refine_ls_shift/esd_mean 0.002
_refine_ls_structure_factor_coef Fsqd
_refine_ls_weighting_details 'w=1/[\s^2^(Fo^2^)+(0.0285P)^2^+4.9037P] where P=(Fo^2^+2Fc^2^)/3'
_refine_ls_weighting_scheme calc
_refine_ls_wR_factor_all 0.1355
_refine_ls_wR_factor_obs 0.1076
_reflns_number_observed 2819
_reflns_number_total 5215
_reflns_observed_criterion >2sigma(I)
_cod_data_source_file b208120m.txt
_cod_data_source_block 20
_cod_depositor_comments
;
The following automatic conversions were performed:

'_symmetry_cell_setting' value 'Monoclinic' changed to 'monoclinic'
according to
/usr/data/users/saulius/automatic-downloads/retrospective/RSC/lib/dictionaries/cif_core.dic
dictionary named 'cif_core.dic' version 2.4.2 from 2011-04-26.

Automatic conversion script
Id: cif_fix_values 2281 2013-09-26 08:29:07Z andrius 

The following automatic conversions were performed:

'_refine_ls_weighting_scheme' value 'calc
w=1/[\s^2^(Fo^2^)+(0.0285P)^2^+4.9037P] where P=(Fo^2^+2Fc^2^)/3' was
changed to 'calc'. New tag '_refine_ls_weighting_details' was
created. The value of the new tag was set to
'w=1/[\s^2^(Fo^2^)+(0.0285P)^2^+4.9037P] where P=(Fo^2^+2Fc^2^)/3'.

Automatic conversion script
Id: cif_fix_values 3143 2015-03-26 13:38:13Z robertas 
;
_cod_original_sg_symbol_H-M P2(1)/c
_cod_database_code 7031140

loop_
_symmetry_equiv_pos_as_xyz
'x, y, z'
'-x, y+1/2, -z+1/2'
'-x, -y, -z'
'x, -y-1/2, z-1/2'

loop_
_atom_site_aniso_label
_atom_site_aniso_U_11
_atom_site_aniso_U_22
_atom_site_aniso_U_33
_atom_site_aniso_U_23
_atom_site_aniso_U_13
_atom_site_aniso_U_12
Cu1 0.0347(2) 0.0378(2) 0.0391(2) 0.0008(2) 0.0007(2) 0.0026(2)
S1 0.0434(5) 0.0412(5) 0.0414(5) -0.0060(4) 0.0005(4) -0.0040(4)
S2 0.0369(4) 0.0364(4) 0.0449(5) -0.0052(4) 0.0015(4) -0.0001(4)
N1 0.0343(14) 0.0363(14) 0.0428(15) 0.0005(13) 0.0016(12) 0.0055(12)
N2 0.048(2) 0.0365(15) 0.042(2) 0.0049(13) 0.0052(13) 0.0031(13)
C1 0.054(2) 0.048(2) 0.052(2) -0.010(2) -0.007(2) 0.004(2)
C2 0.072(3) 0.048(2) 0.073(3) -0.008(2) 0.002(2) 0.020(2)
C3 0.058(2) 0.049(2) 0.079(3) 0.013(2) 0.012(2) 0.019(2)
C4 0.039(2) 0.048(2) 0.053(2) 0.013(2) 0.003(2) 0.007(2)
C5 0.051(2) 0.078(3) 0.074(3) 0.036(2) -0.014(2) -0.003(2)
C6 0.056(2) 0.086(3) 0.051(2) 0.019(2) -0.027(2) -0.014(2)
C7 0.055(2) 0.068(2) 0.049(2) 0.000(2) -0.005(2) -0.014(2)
C8 0.037(2) 0.050(2) 0.039(2) 0.006(2) -0.0042(15) -0.004(2)
C9 0.054(2) 0.058(2) 0.038(2) -0.007(2) 0.006(2) -0.003(2)
C10 0.052(2) 0.048(2) 0.032(2) -0.001(2) 0.0172(15) 0.000(2)
C11 0.081(3) 0.048(2) 0.053(2) -0.010(2) 0.026(2) -0.005(2)
C12 0.109(3) 0.039(2) 0.063(2) 0.005(2) 0.043(2) 0.008(2)
C13 0.102(3) 0.055(2) 0.054(2) 0.015(2) 0.026(2) 0.034(2)
C14 0.056(2) 0.062(2) 0.043(2) -0.002(2) 0.012(2) 0.014(2)
C15 0.049(2) 0.034(2) 0.026(2) 0.0010(13) 0.0113(14) 0.008(2)
C16 0.038(2) 0.051(2) 0.043(2) 0.004(2) 0.0040(15) 0.004(2)
C17 0.047(2) 0.049(2) 0.033(2) -0.006(2) 0.0007(15) 0.006(2)
C18 0.032(2) 0.042(2) 0.040(2) 0.007(2) 0.0037(14) -0.0002(15)
C19 0.049(2) 0.070(3) 0.053(2) -0.010(2) -0.010(2) 0.004(2)
C20 0.067(3) 0.106(3) 0.077(3) -0.023(3) -0.029(2) 0.027(3)
C21 0.078(3) 0.110(3) 0.051(2) 0.002(3) -0.022(2) 0.038(3)
C22 0.070(2) 0.064(2) 0.039(2) 0.005(2) 0.004(2) 0.024(2)
C23 0.096(3) 0.061(2) 0.060(2) 0.020(2) 0.010(2) 0.033(2)
C24 0.096(3) 0.050(2) 0.079(3) 0.012(2) 0.034(2) 0.004(2)
C25 0.063(2) 0.044(2) 0.064(2) 0.000(2) 0.015(2) 0.010(2)
C26 0.045(2) 0.042(2) 0.033(2) -0.0084(15) 0.0051(15) 0.015(2)
N3 0.057(2) 0.046(2) 0.064(2) 0.019(2) -0.016(2) -0.012(2)
O1 0.138(3) 0.072(2) 0.108(2) 0.021(2) -0.070(2) 0.003(2)
O2 0.081(2) 0.063(2) 0.071(2) -0.013(2) -0.007(2) 0.004(2)
O3 0.073(2) 0.071(2) 0.0523(15) 0.0002(14) 0.0028(13) 0.0143(15)
N4 0.040(2) 0.073(2) 0.055(2) -0.007(2) -0.0010(14) -0.001(2)
O4 0.067(2) 0.079(2) 0.103(2) 0.009(2) -0.034(2) -0.016(2)
O5 0.099(2) 0.064(2) 0.082(2) 0.006(2) -0.017(2) -0.018(2)
O6 0.049(2) 0.130(3) 0.073(2) 0.046(2) -0.0122(14) -0.003(2)
O1W 0.0329(11) 0.0597(15) 0.0450(13) -0.0040(12) 0.0005(10) -0.0083(11)

loop_
_atom_site_label
_atom_site_type_symbol
_atom_site_fract_x
_atom_site_fract_y
_atom_site_fract_z
_atom_site_U_iso_or_equiv
_atom_site_thermal_displace_type
_atom_site_occupancy
_atom_site_calc_flag
_atom_site_refinement_flags
Cu1 Cu 0.78138(3) 0.36687(3) -0.21996(2) 0.03725(10) Uani 1 d .
S1 S 0.86540(7) 0.43536(6) -0.08442(5) 0.0421(2) Uani 1 d .
S2 S 0.59310(7) 0.30509(6) -0.20356(5) 0.0394(2) Uani 1 d .
N1 N 0.8638(2) 0.2565(2) -0.1752(2) 0.0378(7) Uani 1 d .
N2 N 0.6918(2) 0.4687(2) -0.2755(2) 0.0421(8) Uani 1 d .
C1 C 0.8584(3) 0.1810(2) -0.2210(2) 0.0520(11) Uani 1 d .
H1 H 0.8153(3) 0.1812(2) -0.2734(2) 0.062 Uiso 1 d R
C2 C 0.9151(3) 0.1017(3) -0.1952(3) 0.0646(13) Uani 1 d .
H2 H 0.9066(3) 0.0497(3) -0.2284(3) 0.077 Uiso 1 d R
C3 C 0.9816(3) 0.1010(3) -0.1204(2) 0.0613(12) Uani 1 d .
H3 H 1.0217(3) 0.0488(3) -0.1032(2) 0.074 Uiso 1 d R
C4 C 0.9908(3) 0.1780(2) -0.0698(2) 0.0468(10) Uani 1 d .
C5 C 1.0573(3) 0.1800(3) 0.0103(2) 0.0686(13) Uani 1 d .
H5 H 1.0961(3) 0.1286(3) 0.0309(2) 0.082 Uiso 1 d R
C6 C 1.0631(3) 0.2577(3) 0.0567(2) 0.0655(13) Uani 1 d .
H6 H 1.1072(3) 0.2591(3) 0.1086(2) 0.079 Uiso 1 d R
C7 C 1.0036(3) 0.3351(3) 0.0278(2) 0.0576(12) Uani 1 d .
H7 H 1.0077(3) 0.3873(3) 0.0610(2) 0.069 Uiso 1 d R
C8 C 0.9394(3) 0.3358(2) -0.0487(2) 0.0419(10) Uani 1 d .
C9 C 0.7445(3) 0.4394(2) -0.0115(2) 0.0496(11) Uani 1 d .
H9A H 0.7162(3) 0.3790(2) -0.0004(2) 0.060 Uiso 1 d R
H9B H 0.7706(3) 0.4669(2) 0.0426(2) 0.060 Uiso 1 d R
C10 C 0.6497(3) 0.4953(2) -0.0555(2) 0.0437(10) Uani 1 d .
C11 C 0.6587(3) 0.5886(2) -0.0503(2) 0.0595(12) Uani 1 d .
H11 H 0.7229(3) 0.6147(2) -0.0206(2) 0.071 Uiso 1 d R
C12 C 0.5732(4) 0.6429(3) -0.0886(2) 0.0689(13) Uani 1 d .
H12 H 0.5816(4) 0.7053(3) -0.0867(2) 0.083 Uiso 1 d R
C13 C 0.4757(4) 0.6060(3) -0.1295(2) 0.0697(13) Uani 1 d .
H13 H 0.4171(4) 0.6433(3) -0.1533(2) 0.084 Uiso 1 d R
C14 C 0.4644(3) 0.5131(3) -0.1351(2) 0.0531(11) Uani 1 d .
H14 H 0.3986(3) 0.4883(3) -0.1638(2) 0.064 Uiso 1 d R
C15 C 0.5511(3) 0.4561(2) -0.0984(2) 0.0357(9) Uani 1 d .
C16 C 0.5339(3) 0.3564(2) -0.1072(2) 0.0438(10) Uani 1 d .
H16A H 0.4510(3) 0.3435(2) -0.1079(2) 0.053 Uiso 1 d R
H16B H 0.5707(3) 0.3274(2) -0.0569(2) 0.053 Uiso 1 d R
C17 C 0.5223(3) 0.3753(2) -0.2827(2) 0.0432(9) Uani 1 d .
C18 C 0.9309(3) 0.2573(2) -0.0987(2) 0.0379(9) Uani 1 d .
C19 C 0.4089(3) 0.3588(3) -0.3107(2) 0.0579(12) Uani 1 d .
H19 H 0.3711(3) 0.3072(3) -0.2927(2) 0.069 Uiso 1 d R
C20 C 0.3501(4) 0.4205(3) -0.3662(3) 0.085(2) Uani 1 d .
H20 H 0.2738(4) 0.4085(3) -0.3865(3) 0.102 Uiso 1 d R
C21 C 0.4029(4) 0.4970(3) -0.3909(2) 0.081(2) Uani 1 d .
H21 H 0.3618(4) 0.5377(3) -0.4266(2) 0.097 Uiso 1 d R
C22 C 0.5201(3) 0.5167(3) -0.3620(2) 0.0578(12) Uani 1 d .
C23 C 0.5774(4) 0.5961(3) -0.3800(3) 0.0721(14) Uani 1 d .
H23 H 0.5412(4) 0.6384(3) -0.4167(3) 0.087 Uiso 1 d R
C24 C 0.6859(4) 0.6130(3) -0.3450(3) 0.0738(14) Uani 1 d .
H24 H 0.7231(4) 0.6673(3) -0.3554(3) 0.089 Uiso 1 d R
C25 C 0.7416(3) 0.5466(2) -0.2923(2) 0.0565(12) Uani 1 d .
H25 H 0.8165(3) 0.5583(2) -0.2688(2) 0.068 Uiso 1 d R
C26 C 0.5792(3) 0.4543(2) -0.3072(2) 0.0399(9) Uani 1 d .
N3 N 0.7334(3) 0.1744(2) 0.0531(2) 0.0566(9) Uani 1 d .
O1 O 0.6739(3) 0.1966(2) -0.0110(2) 0.1093(12) Uani 1 d .
O2 O 0.7325(2) 0.2197(2) 0.1213(2) 0.0722(9) Uani 1 d .
O3 O 0.7962(2) 0.1068(2) 0.0510(2) 0.0653(9) Uani 1 d .
N4 N 1.1675(2) 0.1399(2) 0.3178(2) 0.0561(9) Uani 1 d .
O4 O 1.2446(2) 0.1760(2) 0.3633(2) 0.0847(10) Uani 1 d .
O5 O 1.1313(3) 0.0640(2) 0.3368(2) 0.0825(10) Uani 1 d .
O6 O 1.1217(2) 0.1801(2) 0.2547(2) 0.0849(10) Uani 1 d .
O1W O 0.9161(2) 0.40053(15) -0.29124(13) 0.0460(7) Uani 1 d .
H1WA H 0.8849(2) 0.37769(15) -0.33994(13) 0.050 Uiso 1 d R
H1WB H 0.9791(2) 0.39759(15) -0.29824(13) 0.050 Uiso 1 d R

loop_
_atom_type_symbol
_atom_type_description
_atom_type_scat_dispersion_real
_atom_type_scat_dispersion_imag
_atom_type_scat_source
C C 0.0033 0.0016 'International Tables Vol C Tables 4.2.6.8 and 6.1.1.4'
H H 0.0000 0.0000 'International Tables Vol C Tables 4.2.6.8 and 6.1.1.4'
N N 0.0061 0.0033 'International Tables Vol C Tables 4.2.6.8 and 6.1.1.4'
O O 0.0106 0.0060 'International Tables Vol C Tables 4.2.6.8 and 6.1.1.4'
S S 0.1246 0.1234 'International Tables Vol C Tables 4.2.6.8 and 6.1.1.4'
Cu Cu 0.3201 1.2651 'International Tables Vol C Tables 4.2.6.8 and 6.1.1.4'

loop_
_geom_angle_atom_site_label_1
_geom_angle_atom_site_label_2
_geom_angle_atom_site_label_3
_geom_angle
N2 Cu1 N1 173.65(10)
N2 Cu1 O1W 88.04(10)
N1 Cu1 O1W 91.86(10)
N2 Cu1 S2 83.66(8)
N1 Cu1 S2 93.57(8)
O1W Cu1 S2 152.35(6)
N2 Cu1 S1 102.98(8)
N1 Cu1 S1 83.35(8)
O1W Cu1 S1 95.64(6)
S2 Cu1 S1 111.91(3)
C8 S1 C9 101.3(2)
C8 S1 Cu1 94.73(11)
C9 S1 Cu1 105.69(11)
C17 S2 C16 98.68(15)
C17 S2 Cu1 94.62(11)
C16 S2 Cu1 108.15(11)
C1 N1 C18 118.6(3)
C1 N1 Cu1 119.7(2)
C18 N1 Cu1 121.7(2)
C25 N2 C26 118.3(3)
C25 N2 Cu1 121.9(2)
C26 N2 Cu1 119.3(2)
N1 C1 C2 123.3(3)
C3 C2 C1 119.0(4)
C2 C3 C4 120.2(3)
C3 C4 C18 118.6(3)
C3 C4 C5 122.4(3)
C18 C4 C5 119.0(3)
C6 C5 C4 119.5(4)
C5 C6 C7 121.0(3)
C8 C7 C6 121.1(4)
C7 C8 C18 119.8(3)
C7 C8 S1 120.3(3)
C18 C8 S1 119.9(2)
C10 C9 S1 106.7(2)
C11 C10 C15 119.6(3)
C11 C10 C9 118.3(3)
C15 C10 C9 122.1(3)
C12 C11 C10 120.5(3)
C13 C12 C11 120.7(4)
C12 C13 C14 119.8(4)
C13 C14 C15 120.8(3)
C14 C15 C10 118.5(3)
C14 C15 C16 118.2(3)
C10 C15 C16 123.3(3)
C15 C16 S2 115.3(2)
C19 C17 C26 120.7(3)
C19 C17 S2 120.3(3)
C26 C17 S2 118.5(2)
N1 C18 C8 120.3(3)
N1 C18 C4 120.2(3)
C8 C18 C4 119.5(3)
C17 C19 C20 119.5(4)
C21 C20 C19 120.9(4)
C20 C21 C22 120.9(4)
C23 C22 C26 117.7(3)
C23 C22 C21 124.1(4)
C26 C22 C21 118.1(4)
C24 C23 C22 120.8(4)
C23 C24 C25 118.7(4)
N2 C25 C24 122.6(3)
N2 C26 C17 118.3(3)
N2 C26 C22 121.8(3)
C17 C26 C22 119.9(3)
O1 N3 O3 119.5(3)
O1 N3 O2 121.2(3)
O3 N3 O2 119.3(3)
O4 N4 O6 120.6(3)
O4 N4 O5 119.8(3)
O6 N4 O5 119.5(3)

loop_
_geom_bond_atom_site_label_1
_geom_bond_atom_site_label_2
_geom_bond_distance
Cu1 N2 1.993(3)
Cu1 N1 1.993(3)
Cu1 O1W 2.023(2)
Cu1 S2 2.3755(10)
Cu1 S1 2.4882(10)
S1 C8 1.774(3)
S1 C9 1.850(3)
S2 C17 1.774(3)
S2 C16 1.852(3)
N1 C1 1.327(4)
N1 C18 1.381(4)
N2 C25 1.321(4)
N2 C26 1.373(4)
C1 C2 1.389(5)
C2 C3 1.357(5)
C3 C4 1.387(5)
C4 C18 1.420(4)
C4 C5 1.425(5)
C5 C6 1.358(6)
C6 C7 1.395(5)
C7 C8 1.365(4)
C8 C18 1.401(4)
C9 C10 1.500(5)
C10 C11 1.386(5)
C10 C15 1.406(4)
C11 C12 1.377(5)
C12 C13 1.368(6)
C13 C14 1.382(5)
C14 C15 1.400(4)
C15 C16 1.495(4)
C17 C19 1.370(5)
C17 C26 1.404(5)
C19 C20 1.404(5)
C20 C21 1.352(6)
C21 C22 1.423(5)
C22 C23 1.384(6)
C22 C26 1.405(5)
C23 C24 1.353(6)
C24 C25 1.410(5)
N3 O1 1.222(4)
N3 O3 1.235(4)
N3 O2 1.258(4)
N4 O4 1.224(4)
N4 O6 1.240(4)
N4 O5 1.241(4)
